data_7113640
loop_
_publ_author_name
'Kozhanov, Konstantin A.'
'Bubnov, Michael P.'
'Cherkasov, Vladimir K.'
'Fukin, Georgy K.'
'Abakumov, Gleb A.'

_publ_section_title
;
 An EPR study of the intramolecular dynamics in o-semiquinonic nickel
 complexes with a diphosphorous pincer ligand
;
_journal_coden_ASTM CHCOFS
_journal_issue 20
_journal_name_full
;
 Chemical Communications (Cambridge, United Kingdom)
;
_journal_page_first 2610
_journal_page_last 2611
_journal_paper_doi 10.1039/b308701h
_journal_year 2003
_chemical_formula_sum 'C46 H47 Ni O2 P2'
_chemical_formula_weight 752.49
_chemical_name_common
;
(2,6-bis-(diphenylphosphinomethyl)-phenyl) (3,6-di-tert-butyl-
o-benzosemiquinono)nikel
;
_space_group_IT_number 14
_symmetry_cell_setting monoclinic
_symmetry_space_group_name_Hall '-P 2yn'
_symmetry_space_group_name_H-M 'P 1 21/n 1'
_atom_sites_solution_hydrogens difmap
_atom_sites_solution_primary direct
_atom_sites_solution_secondary difmap
_audit_creation_method SHELXL-97
_cell_angle_alpha 90.00
_cell_angle_beta 117.4680(10)
_cell_angle_gamma 90.00
_cell_formula_units_Z 4
_cell_length_a 21.1434(16)
_cell_length_b 9.4577(7)
_cell_length_c 22.2619(16)
_cell_measurement_reflns_used 800
_cell_measurement_temperature 100(2)
_cell_measurement_theta_max 26
_cell_measurement_theta_min 2
_cell_volume 3949.8(5)
_computing_cell_refinement 'Bruker SMART'
_computing_data_collection 'Bruker SMART'
_computing_data_reduction 'Bruker SHELXTL'
_computing_molecular_graphics 'Bruker SHELXTL'
_computing_publication_material 'Bruker SHELXTL'
_computing_structure_refinement 'SHELXL-97 (Sheldrick, 1997)'
_computing_structure_solution 'SHELXS-97 (Sheldrick, 1990)'
_diffrn_ambient_temperature 100(2)
_diffrn_measured_fraction_theta_full 0.999
_diffrn_measured_fraction_theta_max 0.999
_diffrn_measurement_device_type 'CCD area detector'
_diffrn_measurement_method 'phi and omega scans'
_diffrn_radiation_monochromator graphite
_diffrn_radiation_source 'fine-focus sealed tube'
_diffrn_radiation_type MoK\a
_diffrn_radiation_wavelength 0.71073
_diffrn_reflns_av_R_equivalents 0.0512
_diffrn_reflns_av_sigmaI/netI 0.0448
_diffrn_reflns_limit_h_max 26
_diffrn_reflns_limit_h_min -26
_diffrn_reflns_limit_k_max 11
_diffrn_reflns_limit_k_min -11
_diffrn_reflns_limit_l_max 27
_diffrn_reflns_limit_l_min -27
_diffrn_reflns_number 32601
_diffrn_reflns_theta_full 26.00
_diffrn_reflns_theta_max 26.00
_diffrn_reflns_theta_min 1.81
_exptl_absorpt_coefficient_mu 0.609
_exptl_absorpt_correction_T_max 0.9529
_exptl_absorpt_correction_T_min 0.8676
_exptl_absorpt_correction_type multi-scan
_exptl_absorpt_process_details 'SADABS (Sheldrick, 1998a)'
_exptl_crystal_colour black
_exptl_crystal_density_diffrn 1.265
_exptl_crystal_density_method 'not measured'
_exptl_crystal_description plate
_exptl_crystal_F_000 1588
_exptl_crystal_size_max 0.24
_exptl_crystal_size_mid 0.08
_exptl_crystal_size_min 0.08
_refine_diff_density_max 0.493
_refine_diff_density_min -0.257
_refine_diff_density_rms 0.060
_refine_ls_extinction_method none
_refine_ls_goodness_of_fit_ref 1.019
_refine_ls_hydrogen_treatment refall
_refine_ls_matrix_type full
_refine_ls_number_parameters 648
_refine_ls_number_reflns 7748
_refine_ls_number_restraints 0
_refine_ls_restrained_S_all 1.019
_refine_ls_R_factor_all 0.0481
_refine_ls_R_factor_gt 0.0355
_refine_ls_shift/su_max 0.001
_refine_ls_shift/su_mean 0.000
_refine_ls_structure_factor_coef Fsqd
_refine_ls_weighting_details 'calc w=1/[\s^2^(Fo^2^)+(0.0476P)^2^+0.6464P] where P=(Fo^2^+2Fc^2^)/3'
_refine_ls_weighting_scheme calc
_refine_ls_wR_factor_gt 0.0840
_refine_ls_wR_factor_ref 0.0882
_reflns_number_gt 6370
_reflns_number_total 7748
_reflns_threshold_expression >2sigma(I)
_cod_duplicate_entry 7104856
_cod_data_source_file b308701h.txt
_cod_data_source_block nisqm
_cod_depositor_comments
;
The following automatic conversions were performed:

'_symmetry_cell_setting' value 'Monoclinic' changed to 'monoclinic'
according to
/usr/data/users/saulius/automatic-downloads/retrospective/RSC/lib/dictionaries/cif_core.dic
dictionary named 'cif_core.dic' version 2.4.2 from 2011-04-26.

Automatic conversion script
Id: cif_fix_values 2281 2013-09-26 08:29:07Z andrius 
;
_cod_original_sg_symbol_H-M P2(1)/n
_cod_database_code 7113640

loop_
_symmetry_equiv_pos_as_xyz
'x, y, z'
'-x+1/2, y+1/2, -z+1/2'
'-x, -y, -z'
'x-1/2, -y-1/2, z-1/2'

loop_
_atom_site_label
_atom_site_type_symbol
_atom_site_fract_x
_atom_site_fract_y
_atom_site_fract_z
_atom_site_U_iso_or_equiv
_atom_site_adp_type
_atom_site_occupancy
_atom_site_symmetry_multiplicity
_atom_site_calc_flag
Ni1 Ni 0.073471(9) 0.15766(2) 0.810120(9) 0.01387(5) Uani 1 1 d
P1 P 0.05998(2) 0.26911(4) 0.888490(19) 0.01615(9) Uani 1 1 d
P2 P 0.145938(19) 0.01284(4) 0.795668(18) 0.01464(9) Uani 1 1 d
O1 O -0.00253(5) 0.02281(11) 0.78596(5) 0.0169(2) Uani 1 1 d
O2 O 0.00969(5) 0.22498(11) 0.71252(5) 0.0173(2) Uani 1 1 d
C1 C -0.04955(7) 0.02507(16) 0.72263(7) 0.0158(3) Uani 1 1 d
C2 C -0.04336(7) 0.13996(15) 0.68225(7) 0.0153(3) Uani 1 1 d
C3 C -0.09432(8) 0.15501(16) 0.61188(7) 0.0179(4) Uani 1 1 d
C4 C -0.14631(8) 0.05347(17) 0.58620(8) 0.0206(4) Uani 1 1 d
H4 H -0.1805(8) 0.0498(18) 0.5398(8) 0.023(5) Uiso 1 1 d
C5 C -0.15114(8) -0.06061(17) 0.62535(8) 0.0201(4) Uani 1 1 d
H5 H -0.1884(8) -0.1284(16) 0.6027(7) 0.012(4) Uiso 1 1 d
C6 C -0.10433(7) -0.07871(16) 0.69321(7) 0.0163(3) Uani 1 1 d
C7 C -0.08824(8) 0.28003(17) 0.57124(8) 0.0205(4) Uani 1 1 d
C8 C -0.09307(9) 0.41852(18) 0.60485(8) 0.0240(4) Uani 1 1 d
H8C H -0.1381(10) 0.424(2) 0.6042(9) 0.034(5) Uiso 1 1 d
H8B H -0.0883(9) 0.498(2) 0.5796(9) 0.033(5) Uiso 1 1 d
H8A H -0.0539(9) 0.4253(19) 0.6522(9) 0.028(5) Uiso 1 1 d
C9 C -0.01661(9) 0.27351(19) 0.56910(8) 0.0251(4) Uani 1 1 d
H9C H -0.0120(8) 0.1836(17) 0.5485(7) 0.013(4) Uiso 1 1 d
H9B H 0.0240(9) 0.2812(19) 0.6155(8) 0.027(5) Uiso 1 1 d
H9A H -0.0144(9) 0.349(2) 0.5404(9) 0.031(5) Uiso 1 1 d
C10 C -0.14799(10) 0.2792(2) 0.49800(8) 0.0299(5) Uani 1 1 d
H10C H -0.1460(9) 0.193(2) 0.4733(9) 0.028(5) Uiso 1 1 d
H10B H -0.1978(9) 0.2819(19) 0.4961(8) 0.028(5) Uiso 1 1 d
H10A H -0.1426(9) 0.3629(19) 0.4743(8) 0.027(5) Uiso 1 1 d
C11 C -0.10928(8) -0.20186(17) 0.73546(8) 0.0196(4) Uani 1 1 d
C12 C -0.03926(9) -0.28632(19) 0.76686(9) 0.0271(4) Uani 1 1 d
H12C H -0.0298(10) -0.324(2) 0.7313(9) 0.035(5) Uiso 1 1 d
H12B H -0.0424(10) -0.367(2) 0.7922(10) 0.043(6) Uiso 1 1 d
H12A H 0.0032(10) -0.226(2) 0.7995(10) 0.044(6) Uiso 1 1 d
C13 C -0.16858(9) -0.30578(18) 0.69286(9) 0.0241(4) Uani 1 1 d
H13C H -0.1684(9) -0.379(2) 0.7213(9) 0.030(5) Uiso 1 1 d
H13B H -0.2140(10) -0.260(2) 0.6724(9) 0.037(5) Uiso 1 1 d
H13A H -0.1638(9) -0.3481(18) 0.6550(8) 0.021(4) Uiso 1 1 d
C14 C -0.12490(9) -0.14359(19) 0.79164(9) 0.0273(4) Uani 1 1 d
H14C H -0.0885(10) -0.080(2) 0.8223(9) 0.040(6) Uiso 1 1 d
H14B H -0.1279(10) -0.226(2) 0.8197(9) 0.039(5) Uiso 1 1 d
H14A H -0.1721(10) -0.089(2) 0.7715(10) 0.045(6) Uiso 1 1 d
C15 C 0.15122(8) 0.28808(16) 0.83310(7) 0.0147(3) Uani 1 1 d
C16 C 0.15924(8) 0.41056(16) 0.87207(7) 0.0158(3) Uani 1 1 d
C17 C 0.21653(8) 0.50233(16) 0.88832(7) 0.0176(3) Uani 1 1 d
H17 H 0.2209(8) 0.5815(19) 0.9146(8) 0.023(5) Uiso 1 1 d
C18 C 0.26580(8) 0.47594(17) 0.86502(8) 0.0196(4) Uani 1 1 d
H18 H 0.3065(8) 0.5382(17) 0.8775(7) 0.014(4) Uiso 1 1 d
C19 C 0.25812(8) 0.35793(16) 0.82530(7) 0.0176(3) Uani 1 1 d
H19 H 0.2911(8) 0.3381(17) 0.8098(8) 0.016(4) Uiso 1 1 d
C20 C 0.20139(8) 0.26570(16) 0.80887(7) 0.0152(3) Uani 1 1 d
C21 C 0.10302(8) 0.43972(17) 0.89393(8) 0.0201(4) Uani 1 1 d
H21B H 0.1213(8) 0.4812(18) 0.9381(8) 0.020(4) Uiso 1 1 d
H21A H 0.0656(9) 0.4985(19) 0.8620(8) 0.027(5) Uiso 1 1 d
C22 C 0.10641(8) 0.18903(18) 0.97179(8) 0.0209(4) Uani 1 1 d
C23 C 0.17267(9) 0.2377(2) 1.02061(8) 0.0287(4) Uani 1 1 d
H23 H 0.1928(10) 0.328(2) 1.0115(9) 0.042(6) Uiso 1 1 d
C24 C 0.20956(11) 0.1653(2) 1.08083(9) 0.0397(5) Uani 1 1 d
H24 H 0.2545(10) 0.203(2) 1.1137(9) 0.034(5) Uiso 1 1 d
C25 C 0.18146(11) 0.0445(3) 1.09323(9) 0.0458(6) Uani 1 1 d
H25 H 0.2082(10) 0.000(2) 1.1354(10) 0.043(6) Uiso 1 1 d
C26 C 0.11623(11) -0.0056(2) 1.04588(10) 0.0439(5) Uani 1 1 d
H26 H 0.0947(11) -0.079(3) 1.0527(11) 0.057(7) Uiso 1 1 d
C27 C 0.07842(9) 0.0662(2) 0.98465(9) 0.0310(4) Uani 1 1 d
H27 H 0.0378(9) 0.0327(19) 0.9520(9) 0.027(5) Uiso 1 1 d
C28 C -0.02791(8) 0.31439(17) 0.87915(8) 0.0199(4) Uani 1 1 d
C29 C -0.08613(9) 0.30689(19) 0.81574(9) 0.0271(4) Uani 1 1 d
H29 H -0.0808(10) 0.268(2) 0.7780(10) 0.044(6) Uiso 1 1 d
C30 C -0.15222(9) 0.3544(2) 0.80557(9) 0.0323(5) Uani 1 1 d
H30 H -0.1941(10) 0.348(2) 0.7591(10) 0.045(6) Uiso 1 1 d
C31 C -0.16062(9) 0.4113(2) 0.85814(10) 0.0335(5) Uani 1 1 d
H31 H -0.2043(10) 0.448(2) 0.8505(9) 0.034(5) Uiso 1 1 d
C32 C -0.10330(10) 0.4157(2) 0.92182(10) 0.0433(5) Uani 1 1 d
H32 H -0.1091(11) 0.457(2) 0.9583(11) 0.052(6) Uiso 1 1 d
C33 C -0.03721(10) 0.3668(2) 0.93287(10) 0.0365(5) Uani 1 1 d
H33 H 0.0034(10) 0.369(2) 0.9772(10) 0.041(6) Uiso 1 1 d
C34 C 0.19201(8) 0.13618(16) 0.76599(8) 0.0180(3) Uani 1 1 d
H34B H 0.2348(8) 0.1024(17) 0.7681(7) 0.015(4) Uiso 1 1 d
H34A H 0.1589(8) 0.1526(17) 0.7179(8) 0.020(4) Uiso 1 1 d
C35 C 0.21643(8) -0.07055(16) 0.87000(7) 0.0168(3) Uani 1 1 d
C36 C 0.20781(8) -0.08584(17) 0.92805(8) 0.0201(4) Uani 1 1 d
H36 H 0.1666(8) -0.0557(18) 0.9274(8) 0.019(4) Uiso 1 1 d
C37 C 0.26052(9) -0.14950(17) 0.98557(8) 0.0236(4) Uani 1 1 d
H37 H 0.2530(9) -0.1581(19) 1.0234(9) 0.028(5) Uiso 1 1 d
C38 C 0.32235(9) -0.19705(18) 0.98580(8) 0.0247(4) Uani 1 1 d
H38 H 0.3584(10) -0.237(2) 1.0270(9) 0.033(5) Uiso 1 1 d
C39 C 0.33198(9) -0.18034(17) 0.92868(9) 0.0244(4) Uani 1 1 d
H39 H 0.3731(10) -0.212(2) 0.9284(9) 0.030(5) Uiso 1 1 d
C40 C 0.27953(8) -0.11849(17) 0.87118(8) 0.0211(4) Uani 1 1 d
H40 H 0.2860(9) -0.1072(19) 0.8323(9) 0.024(5) Uiso 1 1 d
C41 C 0.11035(7) -0.12714(16) 0.73277(7) 0.0157(3) Uani 1 1 d
C42 C 0.12387(8) -0.26947(17) 0.74950(8) 0.0209(4) Uani 1 1 d
H42 H 0.1516(8) -0.2977(18) 0.7955(8) 0.017(4) Uiso 1 1 d
C43 C 0.09619(9) -0.37302(18) 0.69973(9) 0.0263(4) Uani 1 1 d
H43 H 0.1062(9) -0.469(2) 0.7138(8) 0.027(5) Uiso 1 1 d
C44 C 0.05460(9) -0.33482(19) 0.63293(9) 0.0282(4) Uani 1 1 d
H44 H 0.0347(10) -0.406(2) 0.5981(9) 0.039(6) Uiso 1 1 d
C45 C 0.03916(9) -0.1932(2) 0.61571(8) 0.0257(4) Uani 1 1 d
H45 H 0.0085(9) -0.1648(18) 0.5695(9) 0.025(5) Uiso 1 1 d
C46 C 0.06655(8) -0.09003(18) 0.66536(8) 0.0201(4) Uani 1 1 d
H46 H 0.0561(8) 0.0033(18) 0.6537(8) 0.016(4) Uiso 1 1 d

loop_
_atom_site_aniso_label
_atom_site_aniso_U_11
_atom_site_aniso_U_22
_atom_site_aniso_U_33
_atom_site_aniso_U_23
_atom_site_aniso_U_13
_atom_site_aniso_U_12
Ni1 0.01433(9) 0.01163(9) 0.01529(8) -0.00177(7) 0.00653(7) -0.00125(7)
P1 0.01566(17) 0.01547(19) 0.01787(17) -0.00283(15) 0.00821(14) -0.00053(15)
P2 0.01611(17) 0.01196(18) 0.01572(17) -0.00150(14) 0.00723(14) -0.00011(15)
O1 0.0175(5) 0.0153(5) 0.0161(5) -0.0004(4) 0.0062(4) -0.0019(4)
O2 0.0176(5) 0.0145(5) 0.0175(5) -0.0011(4) 0.0060(4) -0.0028(4)
C1 0.0143(6) 0.0139(7) 0.0193(7) -0.0020(6) 0.0078(5) 0.0025(6)
C2 0.0154(6) 0.0124(7) 0.0182(7) -0.0031(6) 0.0077(5) 0.0008(6)
C3 0.0179(7) 0.0158(8) 0.0181(7) -0.0012(6) 0.0066(6) 0.0021(6)
C4 0.0181(7) 0.0206(8) 0.0167(7) -0.0022(6) 0.0028(6) -0.0005(6)
C5 0.0181(7) 0.0179(8) 0.0219(7) -0.0054(6) 0.0072(6) -0.0034(6)
C6 0.0158(6) 0.0147(7) 0.0207(7) -0.0023(6) 0.0104(6) -0.0004(6)
C7 0.0207(7) 0.0169(8) 0.0182(7) 0.0012(6) 0.0041(6) -0.0012(6)
C8 0.0246(8) 0.0163(8) 0.0267(8) 0.0026(7) 0.0081(7) 0.0020(7)
C9 0.0311(8) 0.0223(9) 0.0233(8) 0.0022(7) 0.0137(7) -0.0019(7)
C10 0.0350(9) 0.0259(9) 0.0182(8) 0.0053(7) 0.0033(7) -0.0049(8)
C11 0.0177(7) 0.0175(8) 0.0234(7) 0.0002(6) 0.0092(6) -0.0024(6)
C12 0.0241(8) 0.0183(8) 0.0356(9) 0.0058(7) 0.0109(7) 0.0014(7)
C13 0.0239(8) 0.0171(8) 0.0294(8) 0.0009(7) 0.0107(7) -0.0030(7)
C14 0.0309(8) 0.0280(9) 0.0265(8) -0.0027(7) 0.0162(7) -0.0084(7)
C15 0.0146(6) 0.0134(7) 0.0129(6) 0.0021(6) 0.0037(5) -0.0004(6)
C16 0.0173(7) 0.0140(7) 0.0144(7) 0.0023(6) 0.0058(5) 0.0024(6)
C17 0.0211(7) 0.0103(7) 0.0184(7) -0.0005(6) 0.0066(6) 0.0002(6)
C18 0.0186(7) 0.0160(8) 0.0213(7) 0.0024(6) 0.0067(6) -0.0027(6)
C19 0.0183(7) 0.0167(8) 0.0196(7) 0.0044(6) 0.0102(6) 0.0026(6)
C20 0.0183(7) 0.0125(7) 0.0140(6) 0.0019(5) 0.0067(5) 0.0003(6)
C21 0.0220(7) 0.0147(8) 0.0243(7) -0.0033(6) 0.0114(6) 0.0004(6)
C22 0.0226(7) 0.0236(8) 0.0210(7) -0.0005(6) 0.0140(6) 0.0062(6)
C23 0.0241(8) 0.0356(10) 0.0253(8) -0.0037(7) 0.0104(7) 0.0078(8)
C24 0.0354(10) 0.0562(13) 0.0240(9) -0.0006(9) 0.0106(8) 0.0160(9)
C25 0.0467(10) 0.0686(14) 0.0282(9) 0.0172(9) 0.0225(8) 0.0367(10)
C26 0.0564(10) 0.0423(12) 0.0529(10) 0.0210(9) 0.0421(8) 0.0194(10)
C27 0.0295(8) 0.0327(10) 0.0348(9) 0.0065(8) 0.0183(7) 0.0049(8)
C28 0.0176(7) 0.0167(8) 0.0275(8) -0.0035(6) 0.0122(6) -0.0001(6)
C29 0.0244(8) 0.0290(9) 0.0285(8) -0.0059(7) 0.0127(7) 0.0023(7)
C30 0.0223(8) 0.0342(10) 0.0361(9) -0.0019(8) 0.0099(7) 0.0035(8)
C31 0.0198(8) 0.0312(10) 0.0530(10) -0.0083(8) 0.0198(7) 0.0007(7)
C32 0.0312(9) 0.0582(13) 0.0467(10) -0.0218(10) 0.0233(8) 0.0003(9)
C33 0.0249(8) 0.0491(12) 0.0352(9) -0.0158(9) 0.0137(7) -0.0006(8)
C34 0.0204(7) 0.0161(8) 0.0213(7) -0.0017(6) 0.0129(6) -0.0008(6)
C35 0.0184(7) 0.0095(7) 0.0191(7) -0.0035(6) 0.0057(6) -0.0011(6)
C36 0.0235(7) 0.0146(8) 0.0216(7) -0.0031(6) 0.0099(6) 0.0012(6)
C37 0.0316(8) 0.0158(8) 0.0203(7) -0.0017(6) 0.0093(7) 0.0001(7)
C38 0.0225(8) 0.0155(8) 0.0220(8) -0.0021(6) -0.0017(7) -0.0018(7)
C39 0.0173(7) 0.0170(8) 0.0332(9) -0.0044(7) 0.0069(7) 0.0009(6)
C40 0.0212(7) 0.0163(8) 0.0259(8) -0.0036(6) 0.0109(6) -0.0017(6)
C41 0.0147(6) 0.0148(7) 0.0201(7) -0.0038(6) 0.0102(5) -0.0013(6)
C42 0.0201(7) 0.0184(8) 0.0261(8) -0.0018(6) 0.0125(6) -0.0019(6)
C43 0.0303(8) 0.0151(8) 0.0361(9) -0.0041(7) 0.0175(7) -0.0029(7)
C44 0.0303(8) 0.0248(9) 0.0318(8) -0.0152(7) 0.0162(7) -0.0089(7)
C45 0.0231(8) 0.0328(10) 0.0200(8) -0.0046(7) 0.0090(6) -0.0017(7)
C46 0.0194(7) 0.0183(8) 0.0230(7) -0.0008(6) 0.0100(6) 0.0011(6)

loop_
_atom_type_symbol
_atom_type_description
_atom_type_scat_dispersion_real
_atom_type_scat_dispersion_imag
_atom_type_scat_source
C C 0.0033 0.0016 'International Tables Vol C Tables 4.2.6.8 and 6.1.1.4'
H H 0.0000 0.0000 'International Tables Vol C Tables 4.2.6.8 and 6.1.1.4'
O O 0.0106 0.0060 'International Tables Vol C Tables 4.2.6.8 and 6.1.1.4'
P P 0.1023 0.0942 'International Tables Vol C Tables 4.2.6.8 and 6.1.1.4'
Ni Ni 0.3393 1.1124 'International Tables Vol C Tables 4.2.6.8 and 6.1.1.4'

loop_
_geom_angle_atom_site_label_1
_geom_angle_atom_site_label_2
_geom_angle_atom_site_label_3
_geom_angle
O1 Ni1 C15 177.96(6)
O1 Ni1 O2 81.60(4)
C15 Ni1 O2 98.37(5)
O1 Ni1 P1 98.30(4)
C15 Ni1 P1 83.56(5)
O2 Ni1 P1 115.70(3)
O1 Ni1 P2 95.47(3)
C15 Ni1 P2 82.54(5)
O2 Ni1 P2 101.58(3)
P1 Ni1 P2 141.677(16)
C22 P1 C28 104.90(8)
C22 P1 C21 106.39(7)
C28 P1 C21 104.49(7)
C22 P1 Ni1 114.17(6)
C28 P1 Ni1 121.89(5)
C21 P1 Ni1 103.66(6)
C35 P2 C41 105.03(7)
C35 P2 C34 104.84(7)
C41 P2 C34 106.65(7)
C35 P2 Ni1 118.27(6)
C41 P2 Ni1 120.01(5)
C34 P2 Ni1 100.36(5)
C1 O1 Ni1 114.55(10)
C2 O2 Ni1 110.31(9)
O1 C1 C6 122.71(14)
O1 C1 C2 116.21(13)
C6 C1 C2 121.07(12)
O2 C2 C3 122.72(14)
O2 C2 C1 116.59(12)
C3 C2 C1 120.68(13)
C4 C3 C2 115.96(14)
C4 C3 C7 124.40(13)
C2 C3 C7 119.63(13)
C3 C4 C5 123.19(14)
C6 C5 C4 123.15(14)
C5 C6 C1 115.90(14)
C5 C6 C11 123.24(13)
C1 C6 C11 120.85(12)
C3 C7 C10 111.82(13)
C3 C7 C8 109.19(14)
C10 C7 C8 108.37(13)
C3 C7 C9 109.87(13)
C10 C7 C9 107.86(14)
C8 C7 C9 109.70(14)
C13 C11 C6 112.14(12)
C13 C11 C14 108.22(14)
C6 C11 C14 109.19(13)
C13 C11 C12 106.86(13)
C6 C11 C12 110.51(14)
C14 C11 C12 109.87(13)
C16 C15 C20 117.42(14)
C16 C15 Ni1 122.37(12)
C20 C15 Ni1 120.17(11)
C17 C16 C15 120.95(15)
C17 C16 C21 121.56(14)
C15 C16 C21 117.47(13)
C18 C17 C16 120.27(14)
C17 C18 C19 119.83(14)
C18 C19 C20 120.44(15)
C19 C20 C15 121.03(14)
C19 C20 C34 121.48(15)
C15 C20 C34 117.47(13)
C16 C21 P1 105.09(11)
C27 C22 C23 118.93(15)
C27 C22 P1 118.50(12)
C23 C22 P1 122.22(14)
C24 C23 C22 120.44(19)
C25 C24 C23 120.27(18)
C24 C25 C26 120.37(18)
C25 C26 C27 120.0(2)
C22 C27 C26 120.00(17)
C29 C28 C33 118.97(15)
C29 C28 P1 119.04(13)
C33 C28 P1 121.80(12)
C28 C29 C30 120.48(17)
C31 C30 C29 120.40(16)
C30 C31 C32 119.43(17)
C31 C32 C33 120.72(19)
C32 C33 C28 119.93(16)
C20 C34 P2 103.06(11)
C36 C35 C40 118.75(14)
C36 C35 P2 119.09(12)
C40 C35 P2 122.16(13)
C37 C36 C35 120.51(16)
C38 C37 C36 120.05(17)
C37 C38 C39 119.94(15)
C40 C39 C38 120.28(16)
C39 C40 C35 120.46(16)
C42 C41 C46 118.91(14)
C42 C41 P2 122.51(11)
C46 C41 P2 118.56(12)
C43 C42 C41 120.64(15)
C44 C43 C42 119.92(16)
C43 C44 C45 120.04(16)
C46 C45 C44 120.02(15)
C45 C46 C41 120.41(15)

loop_
_geom_bond_atom_site_label_1
_geom_bond_atom_site_label_2
_geom_bond_distance
Ni1 O1 1.9238(10)
Ni1 C15 1.9261(15)
Ni1 O2 2.0595(10)
Ni1 P1 2.1669(5)
Ni1 P2 2.1867(5)
P1 C22 1.8156(16)
P1 C28 1.8231(16)
P1 C21 1.8289(17)
P2 C35 1.8184(15)
P2 C41 1.8186(15)
P2 C34 1.8275(17)
O1 C1 1.2975(17)
O2 C2 1.2890(17)
C1 C6 1.426(2)
C1 C2 1.454(2)
C2 C3 1.442(2)
C3 C4 1.370(2)
C3 C7 1.530(2)
C4 C5 1.420(2)
C5 C6 1.383(2)
C6 C11 1.531(2)
C7 C10 1.534(2)
C7 C8 1.535(2)
C7 C9 1.538(2)
C11 C13 1.530(2)
C11 C14 1.536(2)
C11 C12 1.537(2)
C15 C16 1.410(2)
C15 C20 1.410(2)
C16 C17 1.395(2)
C16 C21 1.503(2)
C17 C18 1.384(2)
C18 C19 1.386(2)
C19 C20 1.389(2)
C20 C34 1.509(2)
C22 C27 1.392(3)
C22 C23 1.397(2)
C23 C24 1.382(3)
C24 C25 1.374(3)
C25 C26 1.377(3)
C26 C27 1.398(3)
C28 C29 1.382(2)
C28 C33 1.390(3)
C29 C30 1.383(3)
C30 C31 1.372(3)
C31 C32 1.377(3)
C32 C33 1.382(3)
C35 C36 1.393(2)
C35 C40 1.398(2)
C36 C37 1.388(2)
C37 C38 1.380(3)
C38 C39 1.387(3)
C39 C40 1.379(2)
C41 C42 1.391(2)
C41 C46 1.397(2)
C42 C43 1.390(2)
C43 C44 1.382(2)
C44 C45 1.390(3)
C45 C46 1.385(2)
